data_7220725
loop_
_publ_author_name
'Xia, Chengcai'
'wei, zhenjiang'
'Shen, Chao'
'Xu, Jun'
'yang, yong'
'Su, Wei Ke'
'zhang, pengfei'

_publ_section_title
;
 Palladium-catalyzed direct ortho-sulfonylation of azobenzenes with
 arylsulfonyl chlorides via C--H activation
;
_journal_name_full 'RSC Adv.'
_journal_paper_doi 10.1039/C5RA06474K
_journal_year 2015
_chemical_formula_sum 'C18 H13 Br N2 O2 S'
_chemical_formula_weight 401.27
_chemical_name_systematic
; 
 ? 
;
_space_group_IT_number 14
_symmetry_cell_setting monoclinic
_symmetry_space_group_name_Hall '-P 2ybc'
_symmetry_space_group_name_H-M 'P 1 21/c 1'
_atom_sites_solution_hydrogens geom
_atom_sites_solution_primary direct
_atom_sites_solution_secondary difmap
_audit_creation_method SHELXL-97
_audit_update_record
;
2015-04-01 deposited with the CCDC.
2015-06-08 downloaded from the CCDC.
;
_cell_angle_alpha 90.00
_cell_angle_beta 96.858(5)
_cell_angle_gamma 90.00
_cell_formula_units_Z 4
_cell_length_a 7.891(2)
_cell_length_b 18.770(5)
_cell_length_c 11.594(3)
_cell_measurement_temperature 296(2)
_cell_volume 1704.9(8)
_computing_structure_refinement 'SHELXL-97 (Sheldrick, 1997)'
_computing_structure_solution 'SHELXS-97 (Sheldrick, 1990)'
_diffrn_ambient_temperature 296(2)
_diffrn_measured_fraction_theta_full 0.998
_diffrn_measured_fraction_theta_max 0.998
_diffrn_radiation_monochromator graphite
_diffrn_radiation_source 'fine-focus sealed tube'
_diffrn_radiation_type MoK\a
_diffrn_radiation_wavelength 0.71073
_diffrn_reflns_av_R_equivalents 0.0877
_diffrn_reflns_av_sigmaI/netI 0.0774
_diffrn_reflns_limit_h_max 7
_diffrn_reflns_limit_h_min -9
_diffrn_reflns_limit_k_max 22
_diffrn_reflns_limit_k_min -21
_diffrn_reflns_limit_l_max 13
_diffrn_reflns_limit_l_min -13
_diffrn_reflns_number 8517
_diffrn_reflns_theta_full 25.10
_diffrn_reflns_theta_max 25.10
_diffrn_reflns_theta_min 2.08
_exptl_absorpt_coefficient_mu 2.546
_exptl_absorpt_correction_T_max 0.6299
_exptl_absorpt_correction_T_min 0.6043
_exptl_absorpt_correction_type multi-scan
_exptl_absorpt_process_details sadabs
_exptl_crystal_colour yellow
_exptl_crystal_density_diffrn 1.563
_exptl_crystal_density_method 'not measured'
_exptl_crystal_description block
_exptl_crystal_F_000 808
_exptl_crystal_size_max 0.22
_exptl_crystal_size_mid 0.21
_exptl_crystal_size_min 0.20
_refine_diff_density_max 1.145
_refine_diff_density_min -0.680
_refine_diff_density_rms 0.132
_refine_ls_extinction_method none
_refine_ls_goodness_of_fit_ref 1.071
_refine_ls_hydrogen_treatment mixed
_refine_ls_matrix_type full
_refine_ls_number_parameters 217
_refine_ls_number_reflns 3037
_refine_ls_number_restraints 0
_refine_ls_restrained_S_all 1.071
_refine_ls_R_factor_all 0.0842
_refine_ls_R_factor_gt 0.0630
_refine_ls_shift/su_max 0.006
_refine_ls_shift/su_mean 0.000
_refine_ls_structure_factor_coef Fsqd
_refine_ls_weighting_details 'calc w=1/[\s^2^(Fo^2^)+(0.1433P)^2^+0.6630P] where P=(Fo^2^+2Fc^2^)/3'
_refine_ls_weighting_scheme calc
_refine_ls_wR_factor_gt 0.2137
_refine_ls_wR_factor_ref 0.2243
_reflns_number_gt 2172
_reflns_number_total 3037
_reflns_threshold_expression >2sigma(I)
_cod_data_source_file c5ra06474k2.cif
_cod_data_source_block ww
_cod_original_sg_symbol_H-M P21/c
_cod_database_code 7220725

loop_
_symmetry_equiv_pos_as_xyz
'x, y, z'
'-x, y+1/2, -z+1/2'
'-x, -y, -z'
'x, -y-1/2, z-1/2'

loop_
_atom_site_label
_atom_site_type_symbol
_atom_site_fract_x
_atom_site_fract_y
_atom_site_fract_z
_atom_site_U_iso_or_equiv
_atom_site_adp_type
_atom_site_occupancy
_atom_site_symmetry_multiplicity
_atom_site_calc_flag
_atom_site_refinement_flags
Br1 Br 0.12208(5) 0.28768(2) 0.43774(3) 0.05935(12) Uani 1 1 d .
N1 N 0.7876(3) 0.00259(12) 0.4652(2) 0.0394(7) Uani 1 1 d .
O1 O 0.7177(3) 0.15345(13) 0.87146(19) 0.0550(7) Uani 1 1 d .
C1 C 0.8273(5) 0.11265(18) 0.3510(3) 0.0604(11) Uani 1 1 d .
H1A H 0.8092 0.1420 0.4130 0.072 Uiso 1 1 calc R
N2 N 0.7364(3) 0.04095(12) 0.54068(19) 0.0344(6) Uani 1 1 d .
O2 O 0.8904(2) 0.14910(11) 0.7081(2) 0.0472(6) Uani 1 1 d .
C2 C 0.8605(6) 0.1417(2) 0.2467(3) 0.0717(13) Uani 1 1 d .
H2A H 0.8680 0.1909 0.2390 0.086 Uiso 1 1 calc R
C3 C 0.8822(5) 0.0986(2) 0.1545(3) 0.0677(12) Uani 1 1 d .
H3A H 0.8980 0.1186 0.0832 0.081 Uiso 1 1 calc R
C4 C 0.8809(5) 0.0261(2) 0.1667(3) 0.0601(11) Uani 1 1 d .
H4A H 0.8984 -0.0030 0.1042 0.072 Uiso 1 1 calc R
C5 C 0.8536(4) -0.00390(18) 0.2711(3) 0.0451(9) Uani 1 1 d .
H5A H 0.8570 -0.0531 0.2800 0.054 Uiso 1 1 calc R
C6 C 0.8215(4) 0.03869(16) 0.3622(3) 0.0381(8) Uani 1 1 d .
C7 C 0.6999(4) 0.00247(14) 0.6412(2) 0.0346(8) Uani 1 1 d .
C8 C 0.6681(5) -0.07062(17) 0.6410(3) 0.0536(10) Uani 1 1 d .
H8A H 0.6747 -0.0971 0.5738 0.064 Uiso 1 1 calc R
C9 C 0.6270(5) -0.10365(19) 0.7395(3) 0.0592(11) Uani 1 1 d .
H9A H 0.6068 -0.1525 0.7386 0.071 Uiso 1 1 calc R
C10 C 0.6151(5) -0.06526(19) 0.8402(3) 0.0638(11) Uani 1 1 d .
H10A H 0.5863 -0.0880 0.9065 0.077 Uiso 1 1 calc R
C11 C 0.6463(4) 0.00632(19) 0.8414(3) 0.0495(9) Uani 1 1 d .
H11A H 0.6398 0.0323 0.9090 0.059 Uiso 1 1 calc R
C12 C 0.6871(3) 0.04043(15) 0.7433(2) 0.0339(8) Uani 1 1 d .
C13 C 0.5646(3) 0.17483(13) 0.6640(2) 0.0294(7) Uani 1 1 d .
C14 C 0.6002(4) 0.21774(15) 0.5725(3) 0.0377(8) Uani 1 1 d .
H14A H 0.7120 0.2235 0.5562 0.045 Uiso 1 1 calc R
C15 C 0.4677(4) 0.25183(16) 0.5058(3) 0.0443(9) Uani 1 1 d .
H15A H 0.4891 0.2808 0.4441 0.053 Uiso 1 1 calc R
C16 C 0.3031(4) 0.24239(16) 0.5321(3) 0.0359(8) Uani 1 1 d .
C17 C 0.2668(4) 0.20058(17) 0.6231(3) 0.0405(8) Uani 1 1 d .
H17A H 0.1552 0.1951 0.6398 0.049 Uiso 1 1 calc R
C18 C 0.4007(4) 0.16672(16) 0.6896(3) 0.0392(8) Uani 1 1 d .
H18A H 0.3791 0.1383 0.7519 0.047 Uiso 1 1 calc R
S1 S 0.73317(9) 0.13331(4) 0.75277(6) 0.03561(19) Uani 1 1 d .

loop_
_atom_site_aniso_label
_atom_site_aniso_U_11
_atom_site_aniso_U_22
_atom_site_aniso_U_33
_atom_site_aniso_U_23
_atom_site_aniso_U_13
_atom_site_aniso_U_12
Br1 0.0507(2) 0.0661(2) 0.0574(2) 0.00690(17) -0.00896(18) 0.02182(16)
N1 0.0462(14) 0.0341(12) 0.0373(12) 0.0008(11) 0.0030(11) -0.0005(11)
O1 0.0519(13) 0.0651(13) 0.0446(12) -0.0225(11) -0.0089(10) 0.0106(12)
C1 0.086(2) 0.0457(18) 0.0528(19) 0.0037(16) 0.0213(18) 0.0096(19)
N2 0.0383(12) 0.0336(12) 0.0304(12) 0.0007(10) -0.0001(10) -0.0021(11)
O2 0.0223(9) 0.0477(11) 0.0703(14) -0.0098(11) 0.0006(10) -0.0041(9)
C2 0.098(3) 0.053(2) 0.063(2) 0.0216(18) 0.003(2) 0.002(2)
C3 0.072(2) 0.091(3) 0.0404(18) 0.0223(19) 0.0065(17) -0.001(2)
C4 0.059(2) 0.084(2) 0.0393(17) -0.0023(18) 0.0126(16) -0.005(2)
C5 0.0405(16) 0.0462(17) 0.0498(17) -0.0023(15) 0.0106(14) -0.0017(15)
C6 0.0363(14) 0.0411(15) 0.0365(15) 0.0042(13) 0.0035(12) 0.0032(13)
C7 0.0320(14) 0.0339(14) 0.0372(14) 0.0037(12) 0.0008(12) 0.0055(13)
C8 0.065(2) 0.0360(16) 0.059(2) 0.0009(15) 0.0059(18) -0.0030(17)
C9 0.076(2) 0.0415(17) 0.060(2) 0.0148(16) 0.0111(19) -0.0040(18)
C10 0.077(2) 0.0551(19) 0.061(2) 0.0270(17) 0.0137(19) 0.000(2)
C11 0.0465(17) 0.0633(19) 0.0393(16) 0.0086(15) 0.0066(14) 0.0123(16)
C12 0.0236(13) 0.0367(14) 0.0391(15) 0.0021(13) -0.0057(12) 0.0052(12)
C13 0.0230(12) 0.0284(13) 0.0363(14) -0.0083(12) 0.0022(11) -0.0002(11)
C14 0.0293(14) 0.0424(16) 0.0434(16) -0.0008(13) 0.0133(13) -0.0008(13)
C15 0.0418(15) 0.0399(16) 0.0526(17) 0.0133(14) 0.0116(14) 0.0061(15)
C16 0.0314(14) 0.0371(14) 0.0382(15) -0.0042(13) -0.0003(12) 0.0067(13)
C17 0.0266(14) 0.0520(17) 0.0425(16) 0.0053(14) 0.0023(13) 0.0015(13)
C18 0.0335(14) 0.0441(16) 0.0408(15) 0.0055(13) 0.0086(13) -0.0051(13)
S1 0.0278(3) 0.0385(3) 0.0383(4) -0.0082(3) -0.0050(3) 0.0023(3)

loop_
_atom_type_symbol
_atom_type_description
_atom_type_scat_dispersion_real
_atom_type_scat_dispersion_imag
_atom_type_scat_source
C C 0.0033 0.0016 'International Tables Vol C Tables 4.2.6.8 and 6.1.1.4'
H H 0.0000 0.0000 'International Tables Vol C Tables 4.2.6.8 and 6.1.1.4'
N N 0.0061 0.0033 'International Tables Vol C Tables 4.2.6.8 and 6.1.1.4'
O O 0.0106 0.0060 'International Tables Vol C Tables 4.2.6.8 and 6.1.1.4'
S S 0.1246 0.1234 'International Tables Vol C Tables 4.2.6.8 and 6.1.1.4'
Br Br -0.2901 2.4595 'International Tables Vol C Tables 4.2.6.8 and 6.1.1.4'

loop_
_geom_angle_atom_site_label_1
_geom_angle_atom_site_label_2
_geom_angle_atom_site_label_3
_geom_angle
N2 N1 C6 115.2(2)
C2 C1 C6 119.1(3)
N1 N2 C7 113.4(2)
C3 C2 C1 120.4(4)
C2 C3 C4 120.3(4)
C3 C4 C5 120.1(3)
C6 C5 C4 120.1(3)
C5 C6 C1 119.8(3)
C5 C6 N1 116.0(3)
C1 C6 N1 124.2(3)
C8 C7 C12 118.2(3)
C8 C7 N2 123.3(3)
C12 C7 N2 118.4(2)
C9 C8 C7 120.2(3)
C8 C9 C10 120.9(3)
C11 C10 C9 119.3(3)
C10 C11 C12 120.6(3)
C11 C12 C7 120.7(3)
C11 C12 S1 118.1(2)
C7 C12 S1 121.1(2)
C18 C13 C14 120.9(3)
C18 C13 S1 119.4(2)
C14 C13 S1 119.7(2)
C15 C14 C13 119.2(3)
C16 C15 C14 119.1(3)
C17 C16 C15 122.1(3)
C17 C16 Br1 119.3(2)
C15 C16 Br1 118.7(2)
C16 C17 C18 118.4(3)
C13 C18 C17 120.4(3)
O2 S1 O1 117.72(14)
O2 S1 C13 108.88(13)
O1 S1 C13 107.25(13)
O2 S1 C12 111.09(13)
O1 S1 C12 105.95(14)
C13 S1 C12 105.19(12)

loop_
_geom_bond_atom_site_label_1
_geom_bond_atom_site_label_2
_geom_bond_distance
Br1 C16 1.894(3)
N1 N2 1.237(3)
N1 C6 1.426(4)
O1 S1 1.446(2)
C1 C2 1.379(5)
C1 C6 1.396(5)
N2 C7 1.429(4)
O2 S1 1.431(2)
C2 C3 1.368(6)
C3 C4 1.369(6)
C4 C5 1.375(5)
C5 C6 1.372(4)
C7 C8 1.395(4)
C7 C12 1.396(4)
C8 C9 1.372(5)
C9 C10 1.385(5)
C10 C11 1.366(5)
C11 C12 1.376(4)
C12 S1 1.782(3)
C13 C18 1.370(4)
C13 C14 1.387(4)
C13 S1 1.764(3)
C14 C15 1.381(4)
C15 C16 1.381(4)
C16 C17 1.372(4)
C17 C18 1.385(4)
